data_1549239
loop_
_publ_author_name
'Maryasin, Boris'
'Kaldre, Dainis'
'Galaverna, Renan'
'Klose, Immo'
'Ruider, Stefan'
'Drescher, Martina'
'K\"ahlig, Hanspeter'
'Gonz\'alez, Leticia'
'Eberlin, Marcos N.'
'Jurberg, Igor D.'
'Maulide, Nuno'

_publ_section_title
;
 Unusual mechanisms in Claisen rearrangements: an ionic fragmentation
 leading to a <i>meta</i>-selective rearrangement.
;
_journal_issue 17
_journal_name_full 'Chemical science'
_journal_page_first 4124
_journal_page_last 4131
_journal_paper_doi 10.1039/c7sc04736c
_journal_volume 9
_journal_year 2018
_chemical_formula_moiety 'C20 H25 N O5 S'
_chemical_formula_sum 'C20 H25 N O5 S'
_chemical_formula_weight 391.48
_chemical_name_systematic '3-(1-cyclohexyl-2-oxo-2-(2-oxooxazolidin-3-yl)ethyl)-2-(methylthio)phenyl acetate'
_space_group_crystal_system orthorhombic
_space_group_IT_number 29
_space_group_name_Hall 'P 2c -2ac'
_space_group_name_H-M_alt 'P c a 21'
_symmetry_space_group_name_Hall 'P 2c -2ac'
_symmetry_space_group_name_H-M 'P c a 21'
_atom_sites_solution_hydrogens geom
_atom_sites_solution_primary direct
_audit_creation_date 2017-03-21
_audit_creation_method
;
Olex2 1.2
(compiled 2017.03.02 svn.r3394 for OlexSys, GUI svn.r5324)
;
_audit_update_record
;
2017-03-29 deposited with the CCDC.
2018-03-26 downloaded from the CCDC.
;
_cell_angle_alpha 90
_cell_angle_beta 90
_cell_angle_gamma 90
_cell_formula_units_Z 8
_cell_length_a 11.7592(13)
_cell_length_b 10.1198(10)
_cell_length_c 32.161(3)
_cell_measurement_reflns_used 9017
_cell_measurement_temperature 100.0
_cell_measurement_theta_max 25.320
_cell_measurement_theta_min 2.377
_cell_volume 3827.2(7)
_computing_cell_refinement 'APEX2 v2013.6-2'
_computing_data_collection 'APEX2 v2013.6-2'
_computing_data_reduction 'APEX2 v2013.6-2'
_computing_molecular_graphics 'Olex2 (Dolomanov et al., 2009)'
_computing_publication_material 'Olex2 (Dolomanov et al., 2009)'
_computing_structure_refinement 'ShelXL (Sheldrick, 2015)'
_computing_structure_solution 'ShelXS (Sheldrick, 2008)'
_diffrn_ambient_temperature 100.00
_diffrn_measured_fraction_theta_full 0.999
_diffrn_measured_fraction_theta_max 0.998
_diffrn_measurement_device_type 'Bruker D8 Venture'
_diffrn_measurement_method '\f and \w scans'
_diffrn_radiation_type MoK\a
_diffrn_radiation_wavelength 0.71073
_diffrn_reflns_av_R_equivalents 0.0599
_diffrn_reflns_av_unetI/netI 0.0227
_diffrn_reflns_Laue_measured_fraction_full 0.999
_diffrn_reflns_Laue_measured_fraction_max 0.998
_diffrn_reflns_limit_h_max 14
_diffrn_reflns_limit_h_min -14
_diffrn_reflns_limit_k_max 12
_diffrn_reflns_limit_k_min -12
_diffrn_reflns_limit_l_max 38
_diffrn_reflns_limit_l_min -38
_diffrn_reflns_number 100589
_diffrn_reflns_point_group_measured_fraction_full 0.999
_diffrn_reflns_point_group_measured_fraction_max 0.997
_diffrn_reflns_theta_full 25.242
_diffrn_reflns_theta_max 25.380
_diffrn_reflns_theta_min 2.378
_diffrn_source 'sealed  X-ray tube'
_diffrn_source_type 'Incoatec IuSMo'
_diffrn_standards_number 0
_exptl_absorpt_coefficient_mu 0.201
_exptl_absorpt_correction_T_max 0.7452
_exptl_absorpt_correction_T_min 0.6371
_exptl_absorpt_correction_type multi-scan
_exptl_absorpt_process_details
;
SADABS-2012/1 (Bruker,2012) was used for absorption correction. 
wR2(int) was 0.1046 before and 0.0541 after correction. 
The Ratio of minimum to maximum transmission is 0.8549. 
The \l/2 correction factor is 0.0015.
;
_exptl_crystal_colour 'clear colourless'
_exptl_crystal_colour_lustre clear
_exptl_crystal_colour_primary colourless
_exptl_crystal_density_diffrn 1.359
_exptl_crystal_description plate
_exptl_crystal_F_000 1664
_exptl_crystal_size_max 0.295
_exptl_crystal_size_mid 0.152
_exptl_crystal_size_min 0.024
_refine_diff_density_max 0.754
_refine_diff_density_min -0.275
_refine_diff_density_rms 0.073
_refine_ls_abs_structure_details
;
 Flack x determined using 3224 quotients [(I+)-(I-)]/[(I+)+(I-)]
 (Parsons and Flack (2004), Acta Cryst. A60, s61).
;
_refine_ls_abs_structure_Flack 0.11(2)
_refine_ls_extinction_method none
_refine_ls_goodness_of_fit_ref 1.081
_refine_ls_hydrogen_treatment constr
_refine_ls_matrix_type full
_refine_ls_number_parameters 491
_refine_ls_number_reflns 7014
_refine_ls_number_restraints 1
_refine_ls_restrained_S_all 1.080
_refine_ls_R_factor_all 0.0457
_refine_ls_R_factor_gt 0.0445
_refine_ls_shift/su_max 0.000
_refine_ls_shift/su_mean 0.000
_refine_ls_structure_factor_coef Fsqd
_refine_ls_weighting_details
;
 w=1/[\s^2^(Fo^2^)+(0.0716P)^2^+3.0440P]
 where P=(Fo^2^+2Fc^2^)/3
;
_refine_ls_weighting_scheme calc
_refine_ls_wR_factor_gt 0.1147
_refine_ls_wR_factor_ref 0.1156
_reflns_Friedel_coverage 0.959
_reflns_Friedel_fraction_full 0.999
_reflns_Friedel_fraction_max 0.997
_reflns_number_gt 6782
_reflns_number_total 7014
_reflns_threshold_expression 'I > 2\s(I)'
_cod_data_source_file c7sc04736c2.cif
_cod_data_source_block mo_dakl346_pca21
_cod_depositor_comments 'Adding full bibliography for 1549237--1549239.cif.'
_cod_database_code 1549239
_shelxl_version_number 2013-2
_shelx_space_group_comment
;
The symmetry employed for this shelxl refinement is uniquely defined
by the following loop, which should always be used as a source of
symmetry information in preference to the above space-group names.
They are only intended as comments.
;

loop_
_space_group_symop_operation_xyz
'x, y, z'
'-x, -y, z+1/2'
'-x+1/2, y, z+1/2'
'x+1/2, -y, z'

loop_
_atom_site_label
_atom_site_type_symbol
_atom_site_fract_x
_atom_site_fract_y
_atom_site_fract_z
_atom_site_U_iso_or_equiv
_atom_site_adp_type
_atom_site_occupancy
_atom_site_site_symmetry_order
_atom_site_calc_flag
_atom_site_refinement_flags_posn
S1A S 0.86824(8) 0.18747(10) 0.42940(3) 0.0141(2) Uani 1 1 d .
O1A O 0.4449(3) 0.0549(3) 0.49151(9) 0.0222(7) Uani 1 1 d .
O2A O 0.4502(2) 0.2155(3) 0.36395(9) 0.0175(6) Uani 1 1 d .
O3A O 0.6083(2) 0.0013(3) 0.45997(10) 0.0201(7) Uani 1 1 d .
O4A O 0.9864(2) 0.4133(3) 0.39035(8) 0.0152(6) Uani 1 1 d .
O5A O 0.9353(3) 0.5202(3) 0.44876(10) 0.0244(7) Uani 1 1 d .
N1A N 0.4751(3) 0.1412(3) 0.42889(11) 0.0140(7) Uani 1 1 d .
C1A C 0.6397(3) 0.1395(4) 0.37882(11) 0.0096(8) Uani 1 1 d .
H1A H 0.6754 0.0913 0.4026 0.011 Uiso 1 1 calc R
C2A C 0.5156(3) 0.1679(4) 0.38895(13) 0.0124(8) Uani 1 1 d .
C3A C 0.5189(3) 0.0608(4) 0.45965(13) 0.0152(8) Uani 1 1 d .
C4A C 0.3508(4) 0.1455(5) 0.48436(16) 0.0256(11) Uani 1 1 d .
H4AA H 0.3605 0.2274 0.5008 0.031 Uiso 1 1 calc R
H4AB H 0.2775 0.1039 0.4920 0.031 Uiso 1 1 calc R
C5A C 0.3551(4) 0.1749(4) 0.43813(16) 0.0190(10) Uani 1 1 d .
H5AA H 0.3016 0.1185 0.4223 0.023 Uiso 1 1 calc R
H5AB H 0.3386 0.2690 0.4323 0.023 Uiso 1 1 calc R
C6A C 0.6427(3) 0.0501(4) 0.33938(13) 0.0119(9) Uani 1 1 d .
H6A H 0.5980 0.0950 0.3170 0.014 Uiso 1 1 calc R
C7A C 0.7640(3) 0.0300(4) 0.32359(13) 0.0139(8) Uani 1 1 d .
H7AA H 0.7976 0.1169 0.3165 0.017 Uiso 1 1 calc R
H7AB H 0.8106 -0.0100 0.3459 0.017 Uiso 1 1 calc R
C8A C 0.7671(4) -0.0590(4) 0.28534(13) 0.0180(9) Uani 1 1 d .
H8AA H 0.8470 -0.0734 0.2768 0.022 Uiso 1 1 calc R
H8AB H 0.7268 -0.0152 0.2621 0.022 Uiso 1 1 calc R
C9A C 0.7110(4) -0.1920(4) 0.29450(13) 0.0174(9) Uani 1 1 d .
H9AA H 0.7559 -0.2395 0.3158 0.021 Uiso 1 1 calc R
H9AB H 0.7106 -0.2463 0.2689 0.021 Uiso 1 1 calc R
C10A C 0.5891(4) -0.1742(4) 0.30998(13) 0.0172(8) Uani 1 1 d .
H10A H 0.5565 -0.2614 0.3172 0.021 Uiso 1 1 calc R
H10B H 0.5421 -0.1349 0.2876 0.021 Uiso 1 1 calc R
C11A C 0.5867(4) -0.0842(4) 0.34831(13) 0.0143(8) Uani 1 1 d .
H11A H 0.6273 -0.1280 0.3715 0.017 Uiso 1 1 calc R
H11B H 0.5069 -0.0701 0.3570 0.017 Uiso 1 1 calc R
C12A C 0.7037(3) 0.2682(4) 0.37147(12) 0.0096(7) Uani 1 1 d .
C13A C 0.8098(3) 0.2918(4) 0.39042(11) 0.0102(7) Uani 1 1 d .
C14A C 0.8740(3) 0.4009(4) 0.37720(12) 0.0110(8) Uani 1 1 d .
C15A C 0.8337(3) 0.4897(4) 0.34843(13) 0.0139(8) Uani 1 1 d .
H15A H 0.8780 0.5640 0.3405 0.017 Uiso 1 1 calc R
C16A C 0.7267(4) 0.4684(4) 0.33114(13) 0.0145(8) Uani 1 1 d .
H16A H 0.6964 0.5303 0.3119 0.017 Uiso 1 1 calc R
C17A C 0.6645(3) 0.3580(4) 0.34182(12) 0.0127(8) Uani 1 1 d .
H17A H 0.5934 0.3426 0.3287 0.015 Uiso 1 1 calc R
C18A C 0.7909(4) 0.2449(4) 0.47478(13) 0.0203(9) Uani 1 1 d .
H18A H 0.7092 0.2445 0.4688 0.030 Uiso 1 1 calc GR
H18B H 0.8152 0.3350 0.4817 0.030 Uiso 1 1 calc GR
H18C H 0.8066 0.1863 0.4983 0.030 Uiso 1 1 calc GR
C19A C 1.0063(4) 0.4652(4) 0.42868(14) 0.0157(8) Uani 1 1 d .
C20A C 1.1282(4) 0.4424(5) 0.44055(15) 0.0255(10) Uani 1 1 d .
H20A H 1.1399 0.3484 0.4465 0.038 Uiso 1 1 calc GR
H20B H 1.1465 0.4946 0.4653 0.038 Uiso 1 1 calc GR
H20C H 1.1778 0.4692 0.4176 0.038 Uiso 1 1 calc GR
S1B S -0.14502(8) 0.31755(9) 0.10236(3) 0.0117(2) Uani 1 1 d .
O1B O 0.2803(2) 0.4356(3) 0.03931(9) 0.0224(7) Uani 1 1 d .
O2B O 0.2736(2) 0.2853(3) 0.16819(9) 0.0153(6) Uani 1 1 d .
O3B O 0.1187(3) 0.4949(3) 0.07008(10) 0.0206(7) Uani 1 1 d .
O4B O -0.2642(2) 0.0899(3) 0.14050(8) 0.0143(6) Uani 1 1 d .
O5B O -0.2129(3) -0.0117(3) 0.08103(10) 0.0206(7) Uani 1 1 d .
N1B N 0.2503(3) 0.3532(3) 0.10281(11) 0.0129(6) Uani 1 1 d .
C1B C 0.0846(3) 0.3615(3) 0.15279(12) 0.0094(7) Uani 1 1 d .
H1B H 0.0496 0.4104 0.1290 0.011 Uiso 1 1 calc R
C2B C 0.2080(3) 0.3312(4) 0.14262(12) 0.0094(8) Uani 1 1 d .
C3B C 0.2058(3) 0.4346(4) 0.07106(13) 0.0161(9) Uani 1 1 d .
C4B C 0.3744(4) 0.3456(5) 0.04737(15) 0.0242(10) Uani 1 1 d .
H4BA H 0.4476 0.3866 0.0394 0.029 Uiso 1 1 calc R
H4BB H 0.3648 0.2625 0.0315 0.029 Uiso 1 1 calc R
C5B C 0.3710(4) 0.3183(4) 0.09447(14) 0.0163(10) Uani 1 1 d .
H5BA H 0.3872 0.2246 0.1009 0.020 Uiso 1 1 calc R
H5BB H 0.4242 0.3759 0.1100 0.020 Uiso 1 1 calc R
C6B C 0.0812(3) 0.4500(4) 0.19197(12) 0.0093(8) Uani 1 1 d .
H6B H 0.1255 0.4052 0.2144 0.011 Uiso 1 1 calc R
C7B C -0.0405(3) 0.4701(4) 0.20744(12) 0.0116(8) Uani 1 1 d .
H7BA H -0.0743 0.3833 0.2145 0.014 Uiso 1 1 calc R
H7BB H -0.0868 0.5100 0.1850 0.014 Uiso 1 1 calc R
C8B C -0.0436(4) 0.5599(4) 0.24581(13) 0.0163(9) Uani 1 1 d .
H8BA H -0.1235 0.5746 0.2543 0.020 Uiso 1 1 calc R
H8BB H -0.0037 0.5160 0.2691 0.020 Uiso 1 1 calc R
C9B C 0.0127(4) 0.6925(4) 0.23688(13) 0.0170(9) Uani 1 1 d .
H9BA H -0.0323 0.7407 0.2157 0.020 Uiso 1 1 calc R
H9BB H 0.0136 0.7463 0.2626 0.020 Uiso 1 1 calc R
C10B C 0.1338(4) 0.6747(4) 0.22125(13) 0.0152(8) Uani 1 1 d .
H10C H 0.1812 0.6361 0.2436 0.018 Uiso 1 1 calc R
H10D H 0.1661 0.7619 0.2139 0.018 Uiso 1 1 calc R
C11B C 0.1370(3) 0.5840(4) 0.18307(13) 0.0114(9) Uani 1 1 d .
H11C H 0.2170 0.5698 0.1746 0.014 Uiso 1 1 calc R
H11D H 0.0969 0.6274 0.1597 0.014 Uiso 1 1 calc R
C12B C 0.0191(3) 0.2333(4) 0.15992(11) 0.0085(7) Uani 1 1 d .
C13B C -0.0873(3) 0.2107(4) 0.14097(12) 0.0102(7) Uani 1 1 d .
C14B C -0.1509(3) 0.1015(4) 0.15373(12) 0.0119(8) Uani 1 1 d .
C15B C -0.1110(3) 0.0114(4) 0.18217(13) 0.0136(8) Uani 1 1 d .
H15B H -0.1554 -0.0632 0.1898 0.016 Uiso 1 1 calc R
C16B C -0.0042(4) 0.0316(4) 0.19960(12) 0.0153(8) Uani 1 1 d .
H16B H 0.0255 -0.0305 0.2189 0.018 Uiso 1 1 calc R
C17B C 0.0588(3) 0.1417(4) 0.18892(11) 0.0111(8) Uani 1 1 d .
H17B H 0.1308 0.1554 0.2016 0.013 Uiso 1 1 calc R
C18B C -0.0670(4) 0.2601(4) 0.05719(13) 0.0187(9) Uani 1 1 d .
H18D H -0.0810 0.3198 0.0338 0.028 Uiso 1 1 calc GR
H18E H -0.0923 0.1708 0.0499 0.028 Uiso 1 1 calc GR
H18F H 0.0145 0.2587 0.0635 0.028 Uiso 1 1 calc GR
C19B C -0.2844(3) 0.0424(4) 0.10144(14) 0.0154(8) Uani 1 1 d .
C20B C -0.4049(4) 0.0690(5) 0.08992(15) 0.0242(10) Uani 1 1 d .
H20D H -0.4550 0.0406 0.1126 0.036 Uiso 1 1 calc GR
H20E H -0.4240 0.0201 0.0646 0.036 Uiso 1 1 calc GR
H20F H -0.4151 0.1639 0.0850 0.036 Uiso 1 1 calc GR

loop_
_atom_site_aniso_label
_atom_site_aniso_U_11
_atom_site_aniso_U_22
_atom_site_aniso_U_33
_atom_site_aniso_U_23
_atom_site_aniso_U_13
_atom_site_aniso_U_12
S1A 0.0112(5) 0.0147(5) 0.0164(5) 0.0024(4) -0.0017(4) 0.0024(4)
O1A 0.0172(16) 0.0350(18) 0.0143(15) -0.0030(13) 0.0026(12) -0.0051(13)
O2A 0.0105(14) 0.0169(14) 0.0251(16) 0.0053(12) -0.0019(12) 0.0015(11)
O3A 0.0175(15) 0.0246(18) 0.0181(18) 0.0061(12) -0.0005(12) -0.0018(15)
O4A 0.0093(13) 0.0178(14) 0.0185(15) -0.0014(11) -0.0034(11) -0.0038(12)
O5A 0.0273(17) 0.0230(16) 0.0229(17) -0.0062(13) -0.0026(13) -0.0013(14)
N1A 0.0096(16) 0.0142(16) 0.0181(17) -0.0019(15) 0.0019(14) -0.0010(13)
C1A 0.0067(17) 0.0104(18) 0.0117(19) -0.0001(15) -0.0012(14) -0.0011(14)
C2A 0.0111(19) 0.0087(17) 0.018(2) -0.0032(15) 0.0004(16) -0.0028(14)
C3A 0.010(2) 0.022(2) 0.0136(19) -0.0018(16) -0.0005(15) -0.0078(17)
C4A 0.015(2) 0.037(3) 0.025(2) -0.011(2) 0.0067(18) -0.0023(19)
C5A 0.014(2) 0.016(2) 0.027(3) -0.0108(18) 0.0053(17) -0.0044(16)
C6A 0.011(2) 0.0107(19) 0.014(2) 0.0014(16) -0.0038(14) 0.0011(15)
C7A 0.0122(19) 0.0122(18) 0.017(2) -0.0006(16) 0.0023(15) -0.0042(15)
C8A 0.017(2) 0.018(2) 0.019(2) -0.0016(17) 0.0035(17) -0.0002(16)
C9A 0.023(2) 0.0129(19) 0.016(2) -0.0038(16) 0.0002(17) 0.0026(16)
C10A 0.015(2) 0.0142(19) 0.022(2) -0.0017(16) -0.0035(17) -0.0028(16)
C11A 0.0124(19) 0.0139(19) 0.017(2) 0.0021(16) 0.0000(17) -0.0037(16)
C12A 0.0079(17) 0.0097(17) 0.0112(17) -0.0004(15) 0.0040(14) 0.0002(14)
C13A 0.0125(19) 0.0088(17) 0.0091(17) 0.0005(14) 0.0006(15) 0.0037(15)
C14A 0.0059(17) 0.015(2) 0.0121(19) -0.0026(16) 0.0011(14) -0.0023(14)
C15A 0.0180(19) 0.0114(18) 0.012(2) -0.0008(16) 0.0028(17) -0.0060(17)
C16A 0.016(2) 0.0097(17) 0.018(2) 0.0038(17) -0.0018(16) -0.0004(15)
C17A 0.0126(19) 0.0107(18) 0.0147(19) 0.0012(15) -0.0015(15) -0.0006(15)
C18A 0.025(2) 0.022(2) 0.014(2) -0.0003(16) 0.0016(17) -0.0008(19)
C19A 0.015(2) 0.0151(19) 0.017(2) 0.0026(17) -0.0040(17) -0.0070(16)
C20A 0.018(2) 0.036(3) 0.022(2) 0.0081(19) -0.0060(19) -0.0070(19)
S1B 0.0101(5) 0.0117(5) 0.0133(5) 0.0014(4) -0.0030(4) 0.0014(3)
O1B 0.0143(15) 0.0400(19) 0.0130(14) 0.0005(13) 0.0037(12) -0.0057(13)
O2B 0.0092(13) 0.0153(13) 0.0213(15) 0.0049(12) -0.0027(11) 0.0023(11)
O3B 0.0185(16) 0.0246(18) 0.0187(18) 0.0067(12) -0.0042(11) -0.0028(15)
O4B 0.0074(13) 0.0187(14) 0.0168(14) -0.0039(11) 0.0019(11) -0.0032(11)
O5B 0.0221(15) 0.0182(15) 0.0214(16) -0.0081(13) -0.0009(13) 0.0035(13)
N1B 0.0100(15) 0.0136(15) 0.0151(16) -0.0006(15) 0.0027(14) -0.0037(13)
C1B 0.0065(17) 0.0066(17) 0.0152(18) 0.0010(14) 0.0012(14) 0.0011(14)
C2B 0.0078(18) 0.0047(15) 0.0157(19) 0.0002(14) 0.0003(15) 0.0003(13)
C3B 0.013(2) 0.022(2) 0.014(2) 0.0004(16) -0.0017(16) -0.0064(17)
C4B 0.013(2) 0.040(3) 0.019(2) -0.010(2) 0.0052(18) -0.0044(19)
C5B 0.020(2) 0.0103(19) 0.018(3) 0.0005(15) 0.0147(17) 0.0015(15)
C6B 0.0072(18) 0.0089(17) 0.0118(19) 0.0005(14) 0.0008(14) -0.0008(14)
C7B 0.0099(18) 0.0100(18) 0.015(2) -0.0025(15) 0.0020(14) -0.0001(14)
C8B 0.020(2) 0.014(2) 0.015(2) -0.0027(16) 0.0032(16) 0.0013(17)
C9B 0.020(2) 0.013(2) 0.018(2) -0.0030(16) -0.0035(17) -0.0001(16)
C10B 0.018(2) 0.0121(19) 0.016(2) 0.0001(16) -0.0057(16) -0.0034(16)
C11B 0.0073(18) 0.0093(19) 0.018(2) -0.0038(16) -0.0007(15) -0.0023(14)
C12B 0.0082(17) 0.0071(17) 0.0103(17) -0.0019(14) 0.0012(14) -0.0014(14)
C13B 0.0076(18) 0.0122(18) 0.0107(18) 0.0005(14) -0.0001(15) 0.0027(15)
C14B 0.0061(17) 0.015(2) 0.014(2) -0.0062(16) 0.0008(14) -0.0010(14)
C15B 0.0164(19) 0.0091(19) 0.015(2) -0.0004(15) 0.0023(15) -0.0021(16)
C16B 0.019(2) 0.0139(19) 0.0126(19) 0.0012(17) -0.0028(17) -0.0010(16)
C17B 0.0079(19) 0.0116(18) 0.0139(19) -0.0017(15) -0.0023(15) -0.0004(14)
C18B 0.019(2) 0.026(2) 0.0112(19) -0.0019(17) 0.0003(17) -0.0030(18)
C19B 0.014(2) 0.0115(17) 0.021(2) 0.0029(17) -0.0023(18) -0.0048(14)
C20B 0.012(2) 0.034(3) 0.026(2) 0.0002(19) -0.0035(17) -0.0042(19)

loop_
_atom_type_symbol
_atom_type_description
_atom_type_scat_dispersion_real
_atom_type_scat_dispersion_imag
_atom_type_scat_source
C C 0.0030 0.0020 'International Tables Vol C Tables 4.2.6.8 and 6.1.1.4'
H H 0.0000 0.0000 'International Tables Vol C Tables 4.2.6.8 and 6.1.1.4'
N N 0.0060 0.0030 'International Tables Vol C Tables 4.2.6.8 and 6.1.1.4'
O O 0.0110 0.0060 'International Tables Vol C Tables 4.2.6.8 and 6.1.1.4'
S S 0.1250 0.1230 'International Tables Vol C Tables 4.2.6.8 and 6.1.1.4'

loop_
_geom_angle_atom_site_label_1
_geom_angle_atom_site_label_2
_geom_angle_atom_site_label_3
_geom_angle
C13A S1A C18A 100.54(19)
C3A O1A C4A 110.1(3)
C19A O4A C14A 118.3(3)
C2A N1A C5A 117.7(3)
C3A N1A C2A 130.2(3)
C3A N1A C5A 110.3(3)
C2A C1A H1A 109.3
C2A C1A C6A 107.8(3)
C6A C1A H1A 109.3
C12A C1A H1A 109.3
C12A C1A C2A 110.2(3)
C12A C1A C6A 111.1(3)
O2A C2A N1A 118.0(4)
O2A C2A C1A 122.8(4)
N1A C2A C1A 119.2(3)
O1A C3A N1A 109.3(4)
O3A C3A O1A 122.2(4)
O3A C3A N1A 128.5(4)
O1A C4A H4AA 110.8
O1A C4A H4AB 110.8
O1A C4A C5A 104.6(3)
H4AA C4A H4AB 108.9
C5A C4A H4AA 110.8
C5A C4A H4AB 110.8
N1A C5A C4A 100.6(4)
N1A C5A H5AA 111.7
N1A C5A H5AB 111.7
C4A C5A H5AA 111.7
C4A C5A H5AB 111.7
H5AA C5A H5AB 109.4
C1A C6A H6A 108.1
C7A C6A C1A 111.6(3)
C7A C6A H6A 108.1
C7A C6A C11A 110.1(3)
C11A C6A C1A 110.6(3)
C11A C6A H6A 108.1
C6A C7A H7AA 109.3
C6A C7A H7AB 109.3
H7AA C7A H7AB 107.9
C8A C7A C6A 111.7(3)
C8A C7A H7AA 109.3
C8A C7A H7AB 109.3
C7A C8A H8AA 109.5
C7A C8A H8AB 109.5
C7A C8A C9A 110.8(3)
H8AA C8A H8AB 108.1
C9A C8A H8AA 109.5
C9A C8A H8AB 109.5
C8A C9A H9AA 109.4
C8A C9A H9AB 109.4
C8A C9A C10A 111.4(3)
H9AA C9A H9AB 108.0
C10A C9A H9AA 109.4
C10A C9A H9AB 109.4
C9A C10A H10A 109.6
C9A C10A H10B 109.6
C9A C10A C11A 110.4(3)
H10A C10A H10B 108.1
C11A C10A H10A 109.6
C11A C10A H10B 109.6
C6A C11A H11A 109.3
C6A C11A H11B 109.3
C10A C11A C6A 111.6(3)
C10A C11A H11A 109.3
C10A C11A H11B 109.3
H11A C11A H11B 108.0
C13A C12A C1A 121.0(3)
C17A C12A C1A 120.0(3)
C17A C12A C13A 118.5(3)
C12A C13A S1A 123.2(3)
C14A C13A S1A 118.2(3)
C14A C13A C12A 118.6(3)
O4A C14A C13A 119.3(3)
C15A C14A O4A 118.2(3)
C15A C14A C13A 122.2(3)
C14A C15A H15A 120.7
C14A C15A C16A 118.6(4)
C16A C15A H15A 120.7
C15A C16A H16A 119.8
C17A C16A C15A 120.3(4)
C17A C16A H16A 119.8
C12A C17A H17A 119.2
C16A C17A C12A 121.5(4)
C16A C17A H17A 119.2
S1A C18A H18A 109.5
S1A C18A H18B 109.5
S1A C18A H18C 109.5
H18A C18A H18B 109.5
H18A C18A H18C 109.5
H18B C18A H18C 109.5
O4A C19A C20A 109.6(4)
O5A C19A O4A 123.3(4)
O5A C19A C20A 127.0(4)
C19A C20A H20A 109.5
C19A C20A H20B 109.5
C19A C20A H20C 109.5
H20A C20A H20B 109.5
H20A C20A H20C 109.5
H20B C20A H20C 109.5
C13B S1B C18B 99.85(19)
C3B O1B C4B 110.8(3)
C19B O4B C14B 118.3(3)
C2B N1B C3B 128.7(3)
C2B N1B C5B 118.0(3)
C3B N1B C5B 111.2(3)
C2B C1B H1B 109.1
C2B C1B C6B 108.5(3)
C2B C1B C12B 110.0(3)
C6B C1B H1B 109.1
C12B C1B H1B 109.1
C12B C1B C6B 110.9(3)
O2B C2B N1B 117.1(3)
O2B C2B C1B 122.4(3)
N1B C2B C1B 120.5(3)
O1B C3B N1B 108.1(4)
O3B C3B O1B 122.4(4)
O3B C3B N1B 129.5(4)
O1B C4B H4BA 110.6
O1B C4B H4BB 110.6
O1B C4B C5B 105.5(3)
H4BA C4B H4BB 108.8
C5B C4B H4BA 110.6
C5B C4B H4BB 110.6
N1B C5B C4B 99.2(4)
N1B C5B H5BA 111.9
N1B C5B H5BB 111.9
C4B C5B H5BA 111.9
C4B C5B H5BB 111.9
H5BA C5B H5BB 109.6
C1B C6B H6B 108.2
C7B C6B C1B 111.5(3)
C7B C6B H6B 108.2
C7B C6B C11B 110.1(3)
C11B C6B C1B 110.4(3)
C11B C6B H6B 108.2
C6B C7B H7BA 109.4
C6B C7B H7BB 109.4
C6B C7B C8B 111.3(3)
H7BA C7B H7BB 108.0
C8B C7B H7BA 109.4
C8B C7B H7BB 109.4
C7B C8B H8BA 109.4
C7B C8B H8BB 109.4
H8BA C8B H8BB 108.0
C9B C8B C7B 111.1(3)
C9B C8B H8BA 109.4
C9B C8B H8BB 109.4
C8B C9B H9BA 109.3
C8B C9B H9BB 109.3
H9BA C9B H9BB 108.0
C10B C9B C8B 111.4(3)
C10B C9B H9BA 109.3
C10B C9B H9BB 109.3
C9B C10B H10C 109.4
C9B C10B H10D 109.4
C9B C10B C11B 111.0(3)
H10C C10B H10D 108.0
C11B C10B H10C 109.4
C11B C10B H10D 109.4
C6B C11B H11C 109.3
C6B C11B H11D 109.3
C10B C11B C6B 111.7(3)
C10B C11B H11C 109.3
C10B C11B H11D 109.3
H11C C11B H11D 107.9
C13B C12B C1B 121.4(3)
C17B C12B C1B 119.8(3)
C17B C12B C13B 118.5(3)
C12B C13B S1B 122.7(3)
C14B C13B S1B 118.8(3)
C14B C13B C12B 118.5(3)
C13B C14B O4B 119.1(4)
C15B C14B O4B 118.0(4)
C15B C14B C13B 122.6(4)
C14B C15B H15B 120.7
C14B C15B C16B 118.6(4)
C16B C15B H15B 120.7
C15B C16B H16B 119.9
C17B C16B C15B 120.2(4)
C17B C16B H16B 119.9
C12B C17B H17B 119.2
C16B C17B C12B 121.5(3)
C16B C17B H17B 119.2
S1B C18B H18D 109.5
S1B C18B H18E 109.5
S1B C18B H18F 109.5
H18D C18B H18E 109.5
H18D C18B H18F 109.5
H18E C18B H18F 109.5
O4B C19B C20B 109.3(4)
O5B C19B O4B 122.8(4)
O5B C19B C20B 127.8(4)
C19B C20B H20D 109.5
C19B C20B H20E 109.5
C19B C20B H20F 109.5
H20D C20B H20E 109.5
H20D C20B H20F 109.5
H20E C20B H20F 109.5

loop_
_geom_bond_atom_site_label_1
_geom_bond_atom_site_label_2
_geom_bond_distance
S1A C13A 1.777(4)
S1A C18A 1.815(4)
O1A C3A 1.345(5)
O1A C4A 1.456(6)
O2A C2A 1.213(5)
O3A C3A 1.211(5)
O4A C14A 1.394(5)
O4A C19A 1.360(5)
O5A C19A 1.194(6)
N1A C2A 1.397(5)
N1A C3A 1.380(6)
N1A C5A 1.482(5)
C1A H1A 1.0000
C1A C2A 1.523(5)
C1A C6A 1.558(5)
C1A C12A 1.522(5)
C4A H4AA 0.9900
C4A H4AB 0.9900
C4A C5A 1.517(7)
C5A H5AA 0.9900
C5A H5AB 0.9900
C6A H6A 1.0000
C6A C7A 1.528(6)
C6A C11A 1.537(5)
C7A H7AA 0.9900
C7A H7AB 0.9900
C7A C8A 1.525(6)
C8A H8AA 0.9900
C8A H8AB 0.9900
C8A C9A 1.528(6)
C9A H9AA 0.9900
C9A H9AB 0.9900
C9A C10A 1.528(6)
C10A H10A 0.9900
C10A H10B 0.9900
C10A C11A 1.533(6)
C11A H11A 0.9900
C11A H11B 0.9900
C12A C13A 1.409(5)
C12A C17A 1.395(5)
C13A C14A 1.404(5)
C14A C15A 1.374(6)
C15A H15A 0.9500
C15A C16A 1.392(6)
C16A H16A 0.9500
C16A C17A 1.379(6)
C17A H17A 0.9500
C18A H18A 0.9800
C18A H18B 0.9800
C18A H18C 0.9800
C19A C20A 1.501(6)
C20A H20A 0.9800
C20A H20B 0.9800
C20A H20C 0.9800
S1B C13B 1.781(4)
S1B C18B 1.814(4)
O1B C3B 1.346(5)
O1B C4B 1.456(6)
O2B C2B 1.219(5)
O3B C3B 1.192(5)
O4B C14B 1.403(5)
O4B C19B 1.366(5)
O5B C19B 1.199(5)
N1B C2B 1.391(5)
N1B C3B 1.413(5)
N1B C5B 1.486(5)
C1B H1B 1.0000
C1B C2B 1.520(5)
C1B C6B 1.546(5)
C1B C12B 1.526(5)
C4B H4BA 0.9900
C4B H4BB 0.9900
C4B C5B 1.540(7)
C5B H5BA 0.9900
C5B H5BB 0.9900
C6B H6B 1.0000
C6B C7B 1.529(5)
C6B C11B 1.534(5)
C7B H7BA 0.9900
C7B H7BB 0.9900
C7B C8B 1.533(5)
C8B H8BA 0.9900
C8B H8BB 0.9900
C8B C9B 1.523(6)
C9B H9BA 0.9900
C9B H9BB 0.9900
C9B C10B 1.521(6)
C10B H10C 0.9900
C10B H10D 0.9900
C10B C11B 1.533(6)
C11B H11C 0.9900
C11B H11D 0.9900
C12B C13B 1.411(5)
C12B C17B 1.396(5)
C13B C14B 1.395(6)
C14B C15B 1.375(6)
C15B H15B 0.9500
C15B C16B 1.390(6)
C16B H16B 0.9500
C16B C17B 1.382(5)
C17B H17B 0.9500
C18B H18D 0.9800
C18B H18E 0.9800
C18B H18F 0.9800
C19B C20B 1.489(6)
C20B H20D 0.9800
C20B H20E 0.9800
C20B H20F 0.9800
